data_1549928
loop_
_publ_author_name
'Mallo, Neil'
'Foley, Eric D.'
'Iranmanesh, Hasti'
'Kennedy, Aaron D. W.'
'Luis, Ena T.'
'Ho, Junming'
'Harper, Jason B.'
'Beves, Jonathon E.'

_publ_section_title
;
 Structure-function relationships of donor-acceptor Stenhouse adduct
 photochromic switches.
;
_journal_issue 43
_journal_name_full 'Chemical science'
_journal_page_first 8242
_journal_page_last 8252
_journal_paper_doi 10.1039/c8sc03218a
_journal_volume 9
_journal_year 2018
_chemical_formula_moiety 'C19 H21 N3 O4, 3.5(H2 O)'
_chemical_formula_sum 'C19 H28 N3 O7.5'
_chemical_formula_weight 418.44
_space_group_crystal_system monoclinic
_space_group_IT_number 14
_space_group_name_Hall '-P 2ybc'
_space_group_name_H-M_alt 'P 1 21/c 1'
_symmetry_space_group_name_Hall '-P 2ybc'
_symmetry_space_group_name_H-M 'P 1 21/c 1'
_atom_sites_solution_hydrogens mixed
_atom_sites_solution_primary dual
_audit_creation_date 2018-04-16
_audit_creation_method
;
Olex2 1.2
(compiled 2018.04.03 svn.r3497 for OlexSys, GUI svn.r5486)
;
_audit_update_record
;
2018-04-24 deposited with the CCDC.
2018-08-29 downloaded from the CCDC.
;
_cell_angle_alpha 90
_cell_angle_beta 99.957(3)
_cell_angle_gamma 90
_cell_formula_units_Z 8
_cell_length_a 11.253(2)
_cell_length_b 15.863(3)
_cell_length_c 22.909(5)
_cell_measurement_reflns_used 9576
_cell_measurement_temperature 150
_cell_measurement_theta_max 27.877
_cell_measurement_theta_min 1.569
_cell_volume 4027.8(14)
_computing_cell_refinement 'SAINT v8.37A (Bruker, 2015)'
_computing_data_collection '<i>APEX3 </i>(Bruker, 2015)'
_computing_data_reduction 'SAINT v8.37A (Bruker, 2015)'
_computing_molecular_graphics 'Olex2 (Dolomanov et al., 2009)'
_computing_publication_material 'Olex2 (Dolomanov et al., 2009)'
_computing_structure_refinement 'ShelXL (Sheldrick, 2015)'
_computing_structure_solution 'ShelXT (Sheldrick, 2015)'
_diffrn_ambient_temperature 150(2)
_diffrn_measured_fraction_theta_full 0.996
_diffrn_measured_fraction_theta_max 0.997
_diffrn_measurement_device_type 'Bruker kappa APEXII CCD Diffractometer'
_diffrn_measurement_method '\f scans, and \w scans with \k offsets'
_diffrn_radiation_type MoK\a
_diffrn_radiation_wavelength 0.71073
_diffrn_reflns_av_R_equivalents 0.0729
_diffrn_reflns_av_unetI/netI 0.0365
_diffrn_reflns_Laue_measured_fraction_full 0.996
_diffrn_reflns_Laue_measured_fraction_max 0.997
_diffrn_reflns_limit_h_max 14
_diffrn_reflns_limit_h_min -14
_diffrn_reflns_limit_k_max 20
_diffrn_reflns_limit_k_min -20
_diffrn_reflns_limit_l_max 30
_diffrn_reflns_limit_l_min -30
_diffrn_reflns_number 108223
_diffrn_reflns_point_group_measured_fraction_full 0.996
_diffrn_reflns_point_group_measured_fraction_max 0.997
_diffrn_reflns_theta_full 25.242
_diffrn_reflns_theta_max 27.877
_diffrn_reflns_theta_min 1.569
_diffrn_source 'Incoatec I\mS microfocus X-ray source'
_exptl_absorpt_coefficient_mu 0.107
_exptl_absorpt_correction_T_max 0.7458
_exptl_absorpt_correction_T_min 0.6117
_exptl_absorpt_correction_type multi-scan
_exptl_absorpt_process_details 'SADABS (Bruker, 2016)'
_exptl_crystal_colour 'clear colourless'
_exptl_crystal_colour_lustre clear
_exptl_crystal_colour_primary colourless
_exptl_crystal_density_diffrn 1.380
_exptl_crystal_description block
_exptl_crystal_F_000 1784
_exptl_crystal_size_max 0.27
_exptl_crystal_size_mid 0.19
_exptl_crystal_size_min 0.11
_refine_diff_density_max 1.432
_refine_diff_density_min -0.795
_refine_diff_density_rms 0.075
_refine_ls_extinction_coef 0.0020(6)
_refine_ls_extinction_expression Fc^*^=kFc[1+0.001xFc^2^\l^3^/sin(2\q)]^-1/4^
_refine_ls_extinction_method 'SHELXL-2018/1 (Sheldrick 2018)'
_refine_ls_goodness_of_fit_ref 1.053
_refine_ls_hydrogen_treatment mixed
_refine_ls_matrix_type full
_refine_ls_number_parameters 549
_refine_ls_number_reflns 9576
_refine_ls_number_restraints 2
_refine_ls_restrained_S_all 1.053
_refine_ls_R_factor_all 0.1013
_refine_ls_R_factor_gt 0.0732
_refine_ls_shift/su_max 0.000
_refine_ls_shift/su_mean 0.000
_refine_ls_structure_factor_coef Fsqd
_refine_ls_weighting_details 'w=1/[\s^2^(Fo^2^)+(0.0837P)^2^+7.0807P] where P=(Fo^2^+2Fc^2^)/3'
_refine_ls_weighting_scheme calc
_refine_ls_wR_factor_gt 0.1872
_refine_ls_wR_factor_ref 0.2083
_reflns_Friedel_coverage 0.000
_reflns_number_gt 6975
_reflns_number_total 9576
_reflns_threshold_expression 'I > 2\s(I)'
_cod_data_source_file c8sc03218a2.cif
_cod_data_source_block 9b
_cod_depositor_comments
;

2019-02-09
Z value and formula fixed to values more according to usual
chemical conventions.                 miguel

 Adding full bibliography for 1549921--1549929.cif.
;
_cod_original_cell_volume 4027.9(15)
_cod_original_formula_moiety '2(C19 H21 N3 O4), 7(H2 O)'
_cod_original_formula_sum 'C38 H56 N6 O15'
_cod_original_formula_units_Z 4
_cod_original_formula_weight 836.88
_cod_database_code 1549928
_shelx_shelxl_version_number 2018/1
_shelx_space_group_comment
;
The symmetry employed for this shelxl refinement is uniquely defined
by the following loop, which should always be used as a source of
symmetry information in preference to the above space-group names.
They are only intended as comments.
;
_shelx_estimated_absorpt_t_max 0.988
_shelx_estimated_absorpt_t_min 0.972
_olex2_refinement_description
;
1. Fixed Uiso
 At 1.2 times of:
  All C(H) groups, All C(H,H) groups
 At 1.5 times of:
  All C(H,H,H) groups, All O(H,H) groups
2.a Riding coordinates:
 O1A(H1AA,H1AB), O2A(H2AA,H2AB), O3A(H3AA,H3AB), O4A(H4AA,H4AB), O5A(H5AA,
 H5AB), O6A(H6AA,H6AB), O7A(H7AA,H7AB)
2.b Ternary CH refined with riding coordinates:
 C7(H7), C11(H11), C7'(H7'), C11'(H11')
2.c Secondary CH2 refined with riding coordinates:
 C13(H13A,H13B), C13'(H13C,H13D)
2.d Aromatic/amide H refined with riding coordinates:
 C9(H9), C10(H10), C15(H15), C16(H16), C17(H17), C18(H18), C19(H19), C9'(H9'),
 C10'(H10'), C15'(H15'), C16'(H16'), C17'(H17'), C18'(H18'), C19'(H19')
2.e Idealised Me refined as rotating group:
 C2(H2A,H2B,H2C), C3(H3A,H3B,H3C), C12(H12A,H12B,H12C), C2'(H2'A,H2'B,H2'C),
 C3'(H3'A,H3'B,H3'C), C12'(H12D,H12E,H12F)
;
_olex2_submission_special_instructions 'No special instructions were received'
_publcif_funding_html
;
;

loop_
_space_group_symop_operation_xyz
'x, y, z'
'-x, y+1/2, -z+1/2'
'-x, -y, -z'
'x, -y-1/2, z-1/2'

loop_
_atom_site_label
_atom_site_type_symbol
_atom_site_fract_x
_atom_site_fract_y
_atom_site_fract_z
_atom_site_U_iso_or_equiv
_atom_site_adp_type
_atom_site_occupancy
_atom_site_site_symmetry_order
_atom_site_calc_flag
_atom_site_refinement_flags_posn
O1 O 0.50718(18) 0.61500(13) 0.44387(10) 0.0338(5) Uani 1 1 d .
O2 O 0.15345(17) 0.47562(12) 0.44112(8) 0.0274(4) Uani 1 1 d .
O3 O 0.35122(17) 0.60642(12) 0.61425(8) 0.0265(4) Uani 1 1 d .
O4 O 0.07564(17) 0.64705(11) 0.58149(9) 0.0270(4) Uani 1 1 d .
N1 N 0.3280(2) 0.54916(14) 0.44199(10) 0.0244(5) Uani 1 1 d .
N2 N 0.43325(19) 0.60682(14) 0.52945(10) 0.0239(5) Uani 1 1 d .
N3 N 0.1447(2) 0.34969(14) 0.58929(10) 0.0235(5) Uani 1 1 d .
C1 C 0.4270(2) 0.59135(16) 0.47041(12) 0.0248(5) Uani 1 1 d .
C2 C 0.3195(3) 0.5364(2) 0.37803(13) 0.0351(7) Uani 1 1 d .
H2A H 0.336604 0.589656 0.359388 0.053 Uiso 1 1 calc GR
H2B H 0.237982 0.517424 0.361086 0.053 Uiso 1 1 calc GR
H2C H 0.378263 0.493745 0.370863 0.053 Uiso 1 1 calc GR
C3 C 0.5371(2) 0.65519(18) 0.55891(14) 0.0317(6) Uani 1 1 d .
H3A H 0.528437 0.714173 0.546169 0.048 Uiso 1 1 calc GR
H3B H 0.611144 0.631773 0.548379 0.048 Uiso 1 1 calc GR
H3C H 0.541275 0.652042 0.601944 0.048 Uiso 1 1 calc GR
C4 C 0.2367(2) 0.51762(15) 0.47058(12) 0.0220(5) Uani 1 1 d .
C5 C 0.3416(2) 0.58362(15) 0.56086(11) 0.0208(5) Uani 1 1 d .
C6 C 0.2458(2) 0.53666(15) 0.53095(11) 0.0212(5) Uani 1 1 d .
C7 C 0.1500(2) 0.50698(15) 0.56372(11) 0.0208(5) Uani 1 1 d .
H7 H 0.081758 0.485143 0.533687 0.025 Uiso 1 1 calc R
C8 C 0.0990(2) 0.57608(16) 0.59904(12) 0.0230(5) Uani 1 1 d .
C9 C 0.0836(3) 0.54034(18) 0.65620(12) 0.0288(6) Uani 1 1 d .
H9 H 0.046660 0.568594 0.684969 0.035 Uiso 1 1 calc R
C10 C 0.1284(3) 0.46298(18) 0.66208(12) 0.0309(6) Uani 1 1 d .
H10 H 0.125465 0.427904 0.695403 0.037 Uiso 1 1 calc R
C11 C 0.1844(2) 0.43730(16) 0.61006(11) 0.0237(5) Uani 1 1 d .
H11 H 0.274088 0.437273 0.622413 0.028 Uiso 1 1 calc R
C12 C 0.0110(2) 0.34051(17) 0.57203(13) 0.0283(6) Uani 1 1 d .
H12A H -0.028988 0.369802 0.600961 0.043 Uiso 1 1 calc GR
H12B H -0.010532 0.280595 0.571151 0.043 Uiso 1 1 calc GR
H12C H -0.015239 0.365104 0.532667 0.043 Uiso 1 1 calc GR
C13 C 0.2077(3) 0.32000(17) 0.53999(13) 0.0268(6) Uani 1 1 d .
H13A H 0.175541 0.351256 0.503238 0.032 Uiso 1 1 calc R
H13B H 0.294963 0.332415 0.550502 0.032 Uiso 1 1 calc R
C14 C 0.1903(2) 0.22698(16) 0.52894(12) 0.0251(5) Uani 1 1 d .
C15 C 0.1091(3) 0.19730(18) 0.48117(13) 0.0321(6) Uani 1 1 d .
H15 H 0.062945 0.235913 0.454739 0.038 Uiso 1 1 calc R
C16 C 0.0947(3) 0.1113(2) 0.47174(15) 0.0388(7) Uani 1 1 d .
H16 H 0.038179 0.091097 0.439093 0.047 Uiso 1 1 calc R
C17 C 0.1628(3) 0.05477(19) 0.50992(16) 0.0424(8) Uani 1 1 d .
H17 H 0.153616 -0.004146 0.503191 0.051 Uiso 1 1 calc R
C18 C 0.2433(3) 0.0841(2) 0.55737(16) 0.0403(7) Uani 1 1 d .
H18 H 0.289549 0.045470 0.583717 0.048 Uiso 1 1 calc R
C19 C 0.2573(3) 0.16938(19) 0.56691(14) 0.0332(6) Uani 1 1 d .
H19 H 0.313511 0.189191 0.599839 0.040 Uiso 1 1 calc R
O1' O 0.2186(2) -0.01435(15) 0.35402(12) 0.0481(6) Uani 1 1 d .
O2' O -0.1895(2) 0.00316(14) 0.30694(12) 0.0459(6) Uani 1 1 d .
O3' O 0.05127(19) 0.23821(13) 0.29087(10) 0.0355(5) Uani 1 1 d .
O4' O -0.1323(2) 0.18780(17) 0.17291(10) 0.0462(6) Uani 1 1 d .
N1' N 0.0153(2) -0.00533(16) 0.33157(14) 0.0394(6) Uani 1 1 d .
N2' N 0.1365(2) 0.11198(16) 0.32350(12) 0.0331(5) Uani 1 1 d .
N3' N -0.3032(2) 0.23257(14) 0.34974(10) 0.0235(5) Uani 1 1 d .
C1' C 0.1282(3) 0.02839(19) 0.33706(15) 0.0360(7) Uani 1 1 d .
C2' C 0.0050(4) -0.0937(2) 0.3486(2) 0.0584(11) Uani 1 1 d .
H2'A H -0.071355 -0.102100 0.362848 0.088 Uiso 1 1 calc GR
H2'B H 0.072388 -0.108075 0.380176 0.088 Uiso 1 1 calc GR
H2'C H 0.007209 -0.129942 0.314174 0.088 Uiso 1 1 calc GR
C3' C 0.2572(3) 0.1489(2) 0.33249(18) 0.0442(8) Uani 1 1 d .
H3'A H 0.302533 0.125631 0.303357 0.066 Uiso 1 1 calc GR
H3'B H 0.299274 0.135761 0.372565 0.066 Uiso 1 1 calc GR
H3'C H 0.250740 0.210238 0.327590 0.066 Uiso 1 1 calc GR
C4' C -0.0908(3) 0.04019(19) 0.31053(14) 0.0347(7) Uani 1 1 d .
C5' C 0.0352(3) 0.16242(18) 0.30291(13) 0.0296(6) Uani 1 1 d .
C6' C -0.0771(3) 0.12475(17) 0.29629(12) 0.0279(6) Uani 1 1 d .
C7' C -0.1858(3) 0.17591(17) 0.27125(12) 0.0270(6) Uani 1 1 d .
H7' H -0.257144 0.137351 0.264828 0.032 Uiso 1 1 calc R
C8' C -0.1780(3) 0.2185(2) 0.21207(13) 0.0321(6) Uani 1 1 d .
C9' C -0.2375(3) 0.3009(2) 0.21101(13) 0.0337(6) Uani 1 1 d .
H9' H -0.255648 0.336485 0.177300 0.040 Uiso 1 1 calc R
C10' C -0.2621(3) 0.31806(18) 0.26426(12) 0.0284(6) Uani 1 1 d .
H10' H -0.303848 0.367020 0.273449 0.034 Uiso 1 1 calc R
C11' C -0.2159(2) 0.25075(17) 0.30810(12) 0.0248(5) Uani 1 1 d .
H11' H -0.138946 0.271347 0.332363 0.030 Uiso 1 1 calc R
C12' C -0.4263(3) 0.2098(2) 0.31923(13) 0.0326(6) Uani 1 1 d .
H12D H -0.456466 0.253376 0.290103 0.049 Uiso 1 1 calc GR
H12E H -0.480230 0.205328 0.348423 0.049 Uiso 1 1 calc GR
H12F H -0.423601 0.155537 0.299007 0.049 Uiso 1 1 calc GR
C13' C -0.2511(3) 0.16695(18) 0.39459(12) 0.0291(6) Uani 1 1 d .
H13C H -0.261205 0.110547 0.375885 0.035 Uiso 1 1 calc R
H13D H -0.163570 0.177345 0.406718 0.035 Uiso 1 1 calc R
C14' C -0.3099(3) 0.16738(17) 0.44857(12) 0.0263(6) Uani 1 1 d .
C15' C -0.4074(3) 0.11555(18) 0.45295(14) 0.0322(6) Uani 1 1 d .
H15' H -0.439350 0.079315 0.421069 0.039 Uiso 1 1 calc R
C16' C -0.4580(3) 0.1169(2) 0.50408(16) 0.0400(7) Uani 1 1 d .
H16' H -0.525416 0.082019 0.507033 0.048 Uiso 1 1 calc R
C17' C -0.4102(3) 0.1690(2) 0.55080(14) 0.0421(8) Uani 1 1 d .
H17' H -0.444958 0.169854 0.585747 0.051 Uiso 1 1 calc R
C18' C -0.3132(3) 0.2193(2) 0.54688(13) 0.0380(7) Uani 1 1 d .
H18' H -0.280214 0.254516 0.579194 0.046 Uiso 1 1 calc R
C19' C -0.2631(3) 0.21895(18) 0.49565(12) 0.0301(6) Uani 1 1 d .
H19' H -0.196222 0.254344 0.492889 0.036 Uiso 1 1 calc R
O1A O 0.2927(3) 0.3770(2) 0.25997(15) 0.0836(12) Uani 1 1 d .
H1AA H 0.269874 0.424759 0.243048 0.125 Uiso 1 1 d R
H1AB H 0.257124 0.374979 0.290808 0.125 Uiso 1 1 d R
O2A O 0.1937(2) 0.35310(15) 0.35852(11) 0.0431(6) Uani 1 1 d .
H2AA H 0.142149 0.310551 0.355541 0.085(17) Uiso 1 1 d R
H2AB H 0.185209 0.386841 0.390441 0.11(2) Uiso 1 1 d R
O3A O 0.1715(3) 0.24012(18) 0.19173(12) 0.0570(7) Uani 1 1 d .
H3AA H 0.238010 0.274599 0.208128 0.085 Uiso 1 1 d R
H3AB H 0.146310 0.223689 0.223338 0.085 Uiso 1 1 d R
O4A O 0.5431(3) 0.67277(17) 0.80230(13) 0.0583(7) Uani 1 1 d .
H4AA H 0.578337 0.721810 0.806654 0.087 Uiso 1 1 d R
H4AB H 0.576507 0.647430 0.775674 0.087 Uiso 1 1 d R
O5A O 0.4581(4) 0.3379(2) 0.66715(15) 0.0837(11) Uani 1 1 d .
H5AA H 0.456398 0.358493 0.631891 0.126 Uiso 1 1 d R
H5AB H 0.443078 0.380823 0.688391 0.126 Uiso 1 1 d R
O6A O 0.4424(5) 0.4859(3) 0.7191(2) 0.1217(17) Uani 1 1 d .
H6AA H 0.433847 0.538698 0.709045 0.183 Uiso 1 1 d R
H6AB H 0.465047 0.486768 0.757356 0.183 Uiso 1 1 d R
O7A O 0.4622(2) 0.52129(17) 0.83897(12) 0.0495(6) Uani 1 1 d .
H7AA H 0.471635 0.574573 0.831778 0.074 Uiso 1 1 d R
H7AB H 0.388205 0.517413 0.844988 0.074 Uiso 1 1 d R
H3 H 0.165(3) 0.316(2) 0.6205(16) 0.034(9) Uiso 1 1 d .
H3' H -0.312(3) 0.283(2) 0.3675(14) 0.031(8) Uiso 1 1 d .

loop_
_atom_site_aniso_label
_atom_site_aniso_U_11
_atom_site_aniso_U_22
_atom_site_aniso_U_33
_atom_site_aniso_U_23
_atom_site_aniso_U_13
_atom_site_aniso_U_12
O1 0.0299(11) 0.0312(11) 0.0446(12) 0.0037(9) 0.0186(9) -0.0038(8)
O2 0.0285(10) 0.0269(10) 0.0276(10) -0.0071(8) 0.0072(8) -0.0060(8)
O3 0.0262(9) 0.0240(9) 0.0287(10) -0.0054(8) 0.0034(8) -0.0020(7)
O4 0.0283(10) 0.0199(9) 0.0330(10) -0.0040(8) 0.0059(8) 0.0014(7)
N1 0.0269(11) 0.0220(11) 0.0265(11) -0.0007(9) 0.0112(9) -0.0006(9)
N2 0.0187(10) 0.0194(10) 0.0344(12) -0.0011(9) 0.0066(9) -0.0016(8)
N3 0.0297(12) 0.0178(10) 0.0247(11) 0.0011(9) 0.0093(9) -0.0024(9)
C1 0.0225(12) 0.0185(12) 0.0352(14) 0.0037(10) 0.0105(11) 0.0024(10)
C2 0.0450(17) 0.0339(15) 0.0303(15) -0.0006(12) 0.0175(13) -0.0035(13)
C3 0.0218(13) 0.0258(13) 0.0469(17) -0.0011(12) 0.0041(12) -0.0042(11)
C4 0.0246(12) 0.0152(11) 0.0275(13) -0.0002(9) 0.0087(10) 0.0013(9)
C5 0.0200(12) 0.0152(11) 0.0277(13) -0.0005(9) 0.0056(10) 0.0025(9)
C6 0.0212(12) 0.0166(11) 0.0267(13) -0.0007(9) 0.0066(10) -0.0011(9)
C7 0.0221(12) 0.0177(11) 0.0236(12) -0.0025(9) 0.0062(9) -0.0011(9)
C8 0.0205(12) 0.0223(12) 0.0266(13) -0.0063(10) 0.0056(10) -0.0032(9)
C9 0.0345(15) 0.0281(13) 0.0255(13) -0.0059(11) 0.0101(11) -0.0008(11)
C10 0.0423(16) 0.0283(14) 0.0227(13) -0.0015(11) 0.0071(11) -0.0049(12)
C11 0.0275(13) 0.0196(12) 0.0242(12) -0.0017(10) 0.0047(10) -0.0033(10)
C12 0.0271(13) 0.0240(13) 0.0363(15) -0.0034(11) 0.0124(11) -0.0054(11)
C13 0.0284(14) 0.0229(13) 0.0321(14) -0.0019(10) 0.0133(11) -0.0018(10)
C14 0.0262(13) 0.0209(12) 0.0310(14) -0.0018(10) 0.0127(11) -0.0001(10)
C15 0.0385(16) 0.0269(14) 0.0308(14) -0.0011(11) 0.0056(12) 0.0024(12)
C16 0.0430(18) 0.0291(15) 0.0440(18) -0.0114(13) 0.0062(14) -0.0021(13)
C17 0.053(2) 0.0206(14) 0.057(2) -0.0056(13) 0.0186(16) -0.0007(13)
C18 0.0498(19) 0.0255(14) 0.0467(18) 0.0051(13) 0.0115(15) 0.0112(13)
C19 0.0358(16) 0.0286(14) 0.0356(15) -0.0002(12) 0.0072(12) 0.0039(12)
O1' 0.0424(13) 0.0338(12) 0.0719(17) 0.0047(11) 0.0201(12) 0.0126(10)
O2' 0.0402(13) 0.0326(12) 0.0698(17) -0.0076(11) 0.0238(12) -0.0051(10)
O3' 0.0342(11) 0.0261(10) 0.0440(12) -0.0022(9) 0.0007(9) -0.0023(8)
O4' 0.0486(14) 0.0603(16) 0.0336(12) -0.0108(11) 0.0178(10) 0.0016(12)
N1' 0.0403(15) 0.0238(12) 0.0594(17) -0.0013(12) 0.0229(13) 0.0043(11)
N2' 0.0301(13) 0.0280(12) 0.0417(14) -0.0046(10) 0.0070(11) 0.0019(10)
N3' 0.0272(11) 0.0224(11) 0.0216(10) -0.0025(9) 0.0062(9) 0.0014(9)
C1' 0.0388(16) 0.0271(14) 0.0451(17) -0.0043(12) 0.0159(14) 0.0049(12)
C2' 0.051(2) 0.0281(17) 0.105(3) 0.0107(19) 0.038(2) 0.0078(15)
C3' 0.0298(16) 0.0357(17) 0.065(2) -0.0003(16) 0.0018(15) -0.0007(13)
C4' 0.0369(16) 0.0278(14) 0.0438(17) -0.0090(12) 0.0193(13) 0.0012(12)
C5' 0.0322(15) 0.0262(13) 0.0302(14) -0.0073(11) 0.0050(11) 0.0013(11)
C6' 0.0295(14) 0.0248(13) 0.0308(14) -0.0088(11) 0.0091(11) 0.0007(11)
C7' 0.0297(14) 0.0269(13) 0.0258(13) -0.0077(10) 0.0084(11) -0.0028(11)
C8' 0.0306(14) 0.0397(16) 0.0270(14) -0.0072(12) 0.0077(11) -0.0056(12)
C9' 0.0356(16) 0.0380(16) 0.0270(14) 0.0018(12) 0.0044(12) -0.0058(13)
C10' 0.0300(14) 0.0265(13) 0.0286(14) -0.0006(11) 0.0050(11) -0.0015(11)
C11' 0.0274(13) 0.0245(13) 0.0236(12) -0.0043(10) 0.0078(10) -0.0009(10)
C12' 0.0277(14) 0.0395(16) 0.0301(14) -0.0003(12) 0.0035(11) -0.0051(12)
C13' 0.0341(15) 0.0265(13) 0.0283(14) 0.0033(11) 0.0094(11) 0.0072(11)
C14' 0.0304(14) 0.0223(12) 0.0266(13) 0.0021(10) 0.0061(11) 0.0061(10)
C15' 0.0381(16) 0.0220(13) 0.0373(16) -0.0003(11) 0.0089(12) 0.0011(11)
C16' 0.0431(18) 0.0289(15) 0.053(2) 0.0091(14) 0.0217(15) 0.0006(13)
C17' 0.059(2) 0.0389(17) 0.0326(16) 0.0112(13) 0.0204(15) 0.0114(15)
C18' 0.056(2) 0.0330(15) 0.0246(14) 0.0023(12) 0.0068(13) 0.0058(14)
C19' 0.0335(15) 0.0269(14) 0.0290(14) 0.0030(11) 0.0027(11) 0.0014(11)
O1A 0.096(2) 0.099(3) 0.068(2) 0.0286(19) 0.0484(19) 0.050(2)
O2A 0.0387(12) 0.0422(13) 0.0496(14) -0.0187(11) 0.0114(10) -0.0075(10)
O3A 0.0672(18) 0.0581(17) 0.0476(15) -0.0141(13) 0.0155(13) -0.0061(14)
O4A 0.0654(18) 0.0473(15) 0.0630(17) -0.0092(13) 0.0131(14) -0.0010(13)
O5A 0.145(3) 0.0553(18) 0.067(2) 0.0139(15) 0.065(2) 0.008(2)
O6A 0.191(5) 0.105(3) 0.082(3) -0.025(2) 0.060(3) 0.010(3)
O7A 0.0435(14) 0.0478(14) 0.0593(16) 0.0076(12) 0.0147(12) -0.0034(11)

loop_
_atom_type_symbol
_atom_type_description
_atom_type_scat_dispersion_real
_atom_type_scat_dispersion_imag
_atom_type_scat_source
C C 0.0033 0.0016 'International Tables Vol C Tables 4.2.6.8 and 6.1.1.4'
H H 0.0000 0.0000 'International Tables Vol C Tables 4.2.6.8 and 6.1.1.4'
N N 0.0061 0.0033 'International Tables Vol C Tables 4.2.6.8 and 6.1.1.4'
O O 0.0106 0.0060 'International Tables Vol C Tables 4.2.6.8 and 6.1.1.4'

loop_
_geom_angle_atom_site_label_1
_geom_angle_atom_site_label_2
_geom_angle_atom_site_label_3
_geom_angle
C1 N1 C2 116.8(2)
C1 N1 C4 123.8(2)
C4 N1 C2 119.4(2)
C1 N2 C3 116.9(2)
C1 N2 C5 123.0(2)
C5 N2 C3 120.0(2)
C11 N3 H3 106(2)
C12 N3 C11 113.7(2)
C12 N3 C13 110.7(2)
C12 N3 H3 105(2)
C13 N3 C11 111.8(2)
C13 N3 H3 109(2)
O1 C1 N1 121.4(3)
O1 C1 N2 121.2(3)
N1 C1 N2 117.3(2)
N1 C2 H2A 109.5
N1 C2 H2B 109.5
N1 C2 H2C 109.5
H2A C2 H2B 109.5
H2A C2 H2C 109.5
H2B C2 H2C 109.5
N2 C3 H3A 109.5
N2 C3 H3B 109.5
N2 C3 H3C 109.5
H3A C3 H3B 109.5
H3A C3 H3C 109.5
H3B C3 H3C 109.5
O2 C4 N1 118.7(2)
O2 C4 C6 124.6(2)
C6 C4 N1 116.7(2)
O3 C5 N2 118.3(2)
O3 C5 C6 124.1(2)
C6 C5 N2 117.6(2)
C4 C6 C7 119.5(2)
C5 C6 C4 121.3(2)
C5 C6 C7 119.2(2)
C6 C7 H7 107.4
C6 C7 C8 114.1(2)
C6 C7 C11 117.2(2)
C8 C7 H7 107.4
C8 C7 C11 102.9(2)
C11 C7 H7 107.4
O4 C8 C7 124.8(2)
O4 C8 C9 127.3(2)
C9 C8 C7 108.0(2)
C8 C9 H9 124.8
C10 C9 C8 110.3(2)
C10 C9 H9 124.8
C9 C10 H10 123.9
C9 C10 C11 112.1(2)
C11 C10 H10 123.9
N3 C11 C7 114.8(2)
N3 C11 H11 108.5
C7 C11 H11 108.5
C10 C11 N3 111.0(2)
C10 C11 C7 105.3(2)
C10 C11 H11 108.5
N3 C12 H12A 109.5
N3 C12 H12B 109.5
N3 C12 H12C 109.5
H12A C12 H12B 109.5
H12A C12 H12C 109.5
H12B C12 H12C 109.5
N3 C13 H13A 109.3
N3 C13 H13B 109.3
H13A C13 H13B 108.0
C14 C13 N3 111.6(2)
C14 C13 H13A 109.3
C14 C13 H13B 109.3
C15 C14 C13 121.1(3)
C15 C14 C19 119.0(3)
C19 C14 C13 119.9(3)
C14 C15 H15 119.9
C14 C15 C16 120.1(3)
C16 C15 H15 119.9
C15 C16 H16 120.0
C15 C16 C17 120.1(3)
C17 C16 H16 120.0
C16 C17 H17 120.1
C18 C17 C16 119.8(3)
C18 C17 H17 120.1
C17 C18 H18 119.9
C17 C18 C19 120.1(3)
C19 C18 H18 119.9
C14 C19 H19 119.6
C18 C19 C14 120.8(3)
C18 C19 H19 119.6
C1' N1' C2' 117.7(3)
C1' N1' C4' 123.5(3)
C4' N1' C2' 118.7(3)
C1' N2' C3' 117.0(3)
C1' N2' C5' 123.0(3)
C5' N2' C3' 119.9(3)
C11' N3' H3' 104(2)
C12' N3' C11' 113.9(2)
C12' N3' C13' 111.9(2)
C12' N3' H3' 105(2)
C13' N3' C11' 110.1(2)
C13' N3' H3' 111(2)
O1' C1' N1' 121.3(3)
O1' C1' N2' 121.4(3)
N1' C1' N2' 117.2(3)
N1' C2' H2'A 109.5
N1' C2' H2'B 109.5
N1' C2' H2'C 109.5
H2'A C2' H2'B 109.5
H2'A C2' H2'C 109.5
H2'B C2' H2'C 109.5
N2' C3' H3'A 109.5
N2' C3' H3'B 109.5
N2' C3' H3'C 109.5
H3'A C3' H3'B 109.5
H3'A C3' H3'C 109.5
H3'B C3' H3'C 109.5
O2' C4' N1' 118.3(3)
O2' C4' C6' 124.8(3)
C6' C4' N1' 116.8(3)
O3' C5' N2' 118.7(3)
O3' C5' C6' 123.7(3)
C6' C5' N2' 117.6(3)
C4' C6' C7' 119.6(3)
C5' C6' C4' 121.7(3)
C5' C6' C7' 118.6(3)
C6' C7' H7' 107.9
C6' C7' C8' 114.3(2)
C6' C7' C11' 117.0(2)
C8' C7' H7' 107.9
C11' C7' H7' 107.9
C11' C7' C8' 101.5(2)
O4' C8' C7' 125.1(3)
O4' C8' C9' 126.7(3)
C9' C8' C7' 108.2(2)
C8' C9' H9' 125.2
C10' C9' C8' 109.6(3)
C10' C9' H9' 125.2
C9' C10' H10' 124.2
C9' C10' C11' 111.6(3)
C11' C10' H10' 124.2
N3' C11' C7' 115.6(2)
N3' C11' H11' 107.9
C7' C11' H11' 107.9
C10' C11' N3' 111.8(2)
C10' C11' C7' 105.5(2)
C10' C11' H11' 107.9
N3' C12' H12D 109.5
N3' C12' H12E 109.5
N3' C12' H12F 109.5
H12D C12' H12E 109.5
H12D C12' H12F 109.5
H12E C12' H12F 109.5
N3' C13' H13C 109.1
N3' C13' H13D 109.1
H13C C13' H13D 107.8
C14' C13' N3' 112.6(2)
C14' C13' H13C 109.1
C14' C13' H13D 109.1
C15' C14' C13' 121.6(3)
C19' C14' C13' 118.9(3)
C19' C14' C15' 119.5(3)
C14' C15' H15' 120.1
C16' C15' C14' 119.8(3)
C16' C15' H15' 120.1
C15' C16' H16' 120.0
C17' C16' C15' 119.9(3)
C17' C16' H16' 120.0
C16' C17' H17' 119.8
C18' C17' C16' 120.4(3)
C18' C17' H17' 119.8
C17' C18' H18' 120.0
C17' C18' C19' 119.9(3)
C19' C18' H18' 120.0
C14' C19' C18' 120.5(3)
C14' C19' H19' 119.8
C18' C19' H19' 119.8
H1AA O1A H1AB 104.6
H2AA O2A H2AB 110.3
H3AA O3A H3AB 101.1
H4AA O4A H4AB 104.5
H5AA O5A H5AB 104.4
H6AA O6A H6AB 104.5
H7AA O7A H7AB 104.4

loop_
_geom_bond_atom_site_label_1
_geom_bond_atom_site_label_2
_geom_bond_distance
O1 C1 1.230(3)
O2 C4 1.248(3)
O3 C5 1.262(3)
O4 C8 1.209(3)
N1 C1 1.365(4)
N1 C2 1.466(4)
N1 C4 1.403(3)
N2 C1 1.365(4)
N2 C3 1.462(3)
N2 C5 1.405(3)
N3 C11 1.511(3)
N3 C12 1.496(4)
N3 C13 1.509(3)
N3 H3 0.89(4)
C2 H2A 0.9800
C2 H2B 0.9800
C2 H2C 0.9800
C3 H3A 0.9800
C3 H3B 0.9800
C3 H3C 0.9800
C4 C6 1.402(4)
C5 C6 1.390(3)
C6 C7 1.493(3)
C7 H7 1.0000
C7 C8 1.532(3)
C7 C11 1.535(4)
C8 C9 1.465(4)
C9 H9 0.9500
C9 C10 1.325(4)
C10 H10 0.9500
C10 C11 1.497(4)
C11 H11 1.0000
C12 H12A 0.9800
C12 H12B 0.9800
C12 H12C 0.9800
C13 H13A 0.9900
C13 H13B 0.9900
C13 C14 1.504(4)
C14 C15 1.382(4)
C14 C19 1.390(4)
C15 H15 0.9500
C15 C16 1.386(4)
C16 H16 0.9500
C16 C17 1.387(5)
C17 H17 0.9500
C17 C18 1.371(5)
C18 H18 0.9500
C18 C19 1.375(4)
C19 H19 0.9500
O1' C1' 1.228(4)
O2' C4' 1.246(4)
O3' C5' 1.254(4)
O4' C8' 1.211(4)
N1' C1' 1.365(4)
N1' C2' 1.464(4)
N1' C4' 1.407(4)
N2' C1' 1.369(4)
N2' C3' 1.461(4)
N2' C5' 1.406(4)
N3' C11' 1.510(3)
N3' C12' 1.485(4)
N3' C13' 1.508(3)
N3' H3' 0.91(4)
C2' H2'A 0.9800
C2' H2'B 0.9800
C2' H2'C 0.9800
C3' H3'A 0.9800
C3' H3'B 0.9800
C3' H3'C 0.9800
C4' C6' 1.395(4)
C5' C6' 1.382(4)
C6' C7' 1.497(4)
C7' H7' 1.0000
C7' C8' 1.531(4)
C7' C11' 1.529(4)
C8' C9' 1.467(5)
C9' H9' 0.9500
C9' C10' 1.325(4)
C10' H10' 0.9500
C10' C11' 1.496(4)
C11' H11' 1.0000
C12' H12D 0.9800
C12' H12E 0.9800
C12' H12F 0.9800
C13' H13C 0.9900
C13' H13D 0.9900
C13' C14' 1.500(4)
C14' C15' 1.389(4)
C14' C19' 1.383(4)
C15' H15' 0.9500
C15' C16' 1.389(4)
C16' H16' 0.9500
C16' C17' 1.386(5)
C17' H17' 0.9500
C17' C18' 1.367(5)
C18' H18' 0.9500
C18' C19' 1.387(4)
C19' H19' 0.9500
O1A H1AA 0.8698
O1A H1AB 0.8705
O2A H2AA 0.8847
O2A H2AB 0.9243
O3A H3AA 0.9508
O3A H3AB 0.8621
O4A H4AA 0.8711
O4A H4AB 0.8686
O5A H5AA 0.8688
O5A H5AB 0.8708
O6A H6AA 0.8695
O6A H6AB 0.8699
O7A H7AA 0.8710
O7A H7AB 0.8699
